data_7245711
loop_
_publ_author_name
'Li, Zi-Xi'
'Sun, Zhen-Zhou'
'Wang, Guo'
'Yang, Wei'
'Han, Hong-Liang'
'Yang, Yu-Ping'
'Li, Zhong-Feng'
'Dai, Lixiong'
'Yao, Yi-Shan'
'Jin, Qiong-Hua'

_publ_section_title
;
 Study on the luminescence properties of ionic [Cu(N^N)(P^P)]+ complexes:
 influence of ligands, counteranions and weak interactions
;
_journal_name_full CrystEngComm
_journal_paper_doi 10.1039/D2CE01177H
_journal_year 2022
_chemical_formula_moiety 'C43 H36 Cu N4 P2, Cl'
_chemical_formula_sum 'C43 H36 Cl Cu N4 P2'
_chemical_formula_weight 769.69
_space_group_crystal_system triclinic
_space_group_IT_number 2
_space_group_name_Hall '-P 1'
_space_group_name_H-M_alt 'P -1'
_atom_sites_solution_hydrogens geom
_audit_creation_date 2022-05-25
_audit_creation_method
;
Olex2 1.2
(compiled 2018.05.29 svn.r3508 for OlexSys, GUI svn.r5506)
;
_audit_update_record
;
2022-05-25 deposited with the CCDC.	2022-09-27 downloaded from the CCDC.
;
_cell_angle_alpha 88.946(4)
_cell_angle_beta 75.334(5)
_cell_angle_gamma 87.123(4)
_cell_formula_units_Z 2
_cell_length_a 11.1563(6)
_cell_length_b 12.5587(5)
_cell_length_c 13.4460(8)
_cell_measurement_reflns_used 3766
_cell_measurement_temperature 114.95(10)
_cell_measurement_theta_max 28.0110
_cell_measurement_theta_min 3.6030
_cell_volume 1820.19(17)
_computing_cell_refinement
;
CrysAlisPro, Agilent Technologies,
Version 1.171.37.35 (release 13-08-2014 CrysAlis171 .NET)
(compiled Aug 13 2014,18:06:01)
;
_computing_data_collection
;
CrysAlisPro, Agilent Technologies,
Version 1.171.37.35 (release 13-08-2014 CrysAlis171 .NET)
(compiled Aug 13 2014,18:06:01)
;
_computing_data_reduction
;
CrysAlisPro, Agilent Technologies,
Version 1.171.37.35 (release 13-08-2014 CrysAlis171 .NET)
(compiled Aug 13 2014,18:06:01)
;
_computing_molecular_graphics 'Olex2 (Dolomanov et al., 2009)'
_computing_publication_material 'Olex2 (Dolomanov et al., 2009)'
_computing_structure_refinement 'ShelXL (Sheldrick, 2015)'
_computing_structure_solution 'A short history of SHELX (Sheldrick, 2007)/Bruker'
_diffrn_ambient_environment N~2~
_diffrn_ambient_temperature 114.95(10)
_diffrn_detector 'CCD plate'
_diffrn_detector_area_resol_mean 16.0971
_diffrn_detector_type Eos
_diffrn_measured_fraction_theta_full 0.997
_diffrn_measured_fraction_theta_max 0.975
_diffrn_measurement_details
;
#__ type_ start__ end____ width___ exp.time_
  1 omega    4.00   66.00   1.0000    1.6000
omega____ theta____ kappa____ phi______ frames
    -       16.2414   57.0000  -60.0000 62

#__ type_ start__ end____ width___ exp.time_
  2 omega   35.00   60.00   1.0000    1.6000
omega____ theta____ kappa____ phi______ frames
    -       16.2414  178.0000  120.0000 25

#__ type_ start__ end____ width___ exp.time_
  3 omega  -10.00   83.00   1.0000    1.6000
omega____ theta____ kappa____ phi______ frames
    -       16.2414   77.0000  120.0000 93

#__ type_ start__ end____ width___ exp.time_
  4 omega   28.00   53.00   1.0000    1.6000
omega____ theta____ kappa____ phi______ frames
    -       16.2414  -99.0000    0.0000 25

#__ type_ start__ end____ width___ exp.time_
  5 omega  -33.00   28.00   1.0000    1.6000
omega____ theta____ kappa____ phi______ frames
    -       16.2414  -57.0000 -150.0000 61

#__ type_ start__ end____ width___ exp.time_
  6 omega  -50.00   43.00   1.0000    1.6000
omega____ theta____ kappa____ phi______ frames
    -       16.2414  -77.0000    0.0000 93
;
_diffrn_measurement_device 'four-circle diffractometer'
_diffrn_measurement_device_type 'Xcalibur, Eos, Gemini'
_diffrn_measurement_method '\w scans'
_diffrn_orient_matrix_UB_11 0.0239283000
_diffrn_orient_matrix_UB_12 0.0074060000
_diffrn_orient_matrix_UB_13 0.0433591000
_diffrn_orient_matrix_UB_21 0.0317592000
_diffrn_orient_matrix_UB_22 0.0447167000
_diffrn_orient_matrix_UB_23 -0.0244355000
_diffrn_orient_matrix_UB_31 -0.0524159000
_diffrn_orient_matrix_UB_32 0.0338168000
_diffrn_orient_matrix_UB_33 0.0222788000
_diffrn_radiation_monochromator graphite
_diffrn_radiation_probe x-ray
_diffrn_radiation_type MoK\a
_diffrn_radiation_wavelength 0.71073
_diffrn_reflns_av_R_equivalents 0.0356
_diffrn_reflns_av_unetI/netI 0.0669
_diffrn_reflns_Laue_measured_fraction_full 0.997
_diffrn_reflns_Laue_measured_fraction_max 0.975
_diffrn_reflns_limit_h_max 13
_diffrn_reflns_limit_h_min -13
_diffrn_reflns_limit_k_max 14
_diffrn_reflns_limit_k_min -15
_diffrn_reflns_limit_l_max 16
_diffrn_reflns_limit_l_min -13
_diffrn_reflns_number 13222
_diffrn_reflns_point_group_measured_fraction_full 0.997
_diffrn_reflns_point_group_measured_fraction_max 0.975
_diffrn_reflns_theta_full 25.242
_diffrn_reflns_theta_max 25.997
_diffrn_reflns_theta_min 3.224
_diffrn_source 'Enhance (Mo) X-ray Source'
_exptl_absorpt_coefficient_mu 0.799
_exptl_absorpt_correction_T_max 1.00000
_exptl_absorpt_correction_T_min 0.89552
_exptl_absorpt_correction_type multi-scan
_exptl_absorpt_process_details
;
CrysAlisPro, Agilent Technologies,
Version 1.171.37.35 (release 13-08-2014 CrysAlis171 .NET)
(compiled Aug 13 2014,18:06:01)
Empirical absorption correction using spherical harmonics,
 implemented in SCALE3 ABSPACK scaling algorithm.
;
_exptl_crystal_colour 'clear light yellow'
_exptl_crystal_colour_lustre clear
_exptl_crystal_colour_modifier light
_exptl_crystal_colour_primary yellow
_exptl_crystal_density_diffrn 1.404
_exptl_crystal_density_method 'not measured'
_exptl_crystal_description block
_exptl_crystal_F_000 796
_exptl_crystal_size_max 0.45
_exptl_crystal_size_mid 0.24
_exptl_crystal_size_min 0.18
_refine_diff_density_max 0.520
_refine_diff_density_min -0.426
_refine_diff_density_rms 0.073
_refine_ls_extinction_method none
_refine_ls_goodness_of_fit_ref 1.043
_refine_ls_hydrogen_treatment constr
_refine_ls_matrix_type full
_refine_ls_number_parameters 460
_refine_ls_number_reflns 6974
_refine_ls_number_restraints 0
_refine_ls_restrained_S_all 1.043
_refine_ls_R_factor_all 0.0580
_refine_ls_R_factor_gt 0.0436
_refine_ls_shift/su_max 0.002
_refine_ls_shift/su_mean 0.000
_refine_ls_structure_factor_coef Fsqd
_refine_ls_weighting_details
;
 w=1/[\s^2^(Fo^2^)+(0.0347P)^2^+0.3349P]
 where P=(Fo^2^+2Fc^2^)/3
;
_refine_ls_weighting_scheme calc
_refine_ls_wR_factor_gt 0.0895
_refine_ls_wR_factor_ref 0.0987
_reflns_Friedel_coverage 0.000
_reflns_number_gt 5626
_reflns_number_total 6974
_reflns_threshold_expression 'I > 2\s(I)'
_cod_data_source_file d2ce01177h2.cif
_cod_data_source_block exp_7796
_cod_original_cell_volume 1820.20(17)
_cod_database_code 7245711
_shelxl_version_number 2013-2
_shelx_space_group_comment
;
The symmetry employed for this shelxl refinement is uniquely defined
by the following loop, which should always be used as a source of
symmetry information in preference to the above space-group names.
They are only intended as comments.
;
_shelx_estimated_absorpt_t_max 0.870
_shelx_estimated_absorpt_t_min 0.715
_reflns_odcompleteness_completeness 99.75
_reflns_odcompleteness_iscentric 1
_reflns_odcompleteness_theta 25.07
_olex2_refinement_description
;
1. Fixed Uiso
 At 1.2 times of:
  All C(H) groups, All C(H,H) groups
2.a Secondary CH2 refined with riding coordinates:
 C7(H7A,H7B), C6(H6A,H6B)
2.b Aromatic/amide H refined with riding coordinates:
 C15(H15), C3(H3), C16(H16), C43(H43), C4(H4), C41(H41), C37(H37), C31(H31),
 C21(H21), C10(H10), C17(H17), C33(H33), C27(H27), C25(H25), C32(H32), C1(H1),
 C13(H13), C42(H42), C9(H9), C22(H22), C30(H30), C18(H18), C29(H29), C34(H34),
 C19(H19), C11(H11), C12(H12), C23(H23), C2(H2), C38(H38), C24(H24), C28(H28)
;
_olex2_submission_special_instructions 'No special instructions were received'

loop_
_space_group_symop_operation_xyz
'x, y, z'
'-x, -y, -z'

loop_
_atom_site_label
_atom_site_type_symbol
_atom_site_fract_x
_atom_site_fract_y
_atom_site_fract_z
_atom_site_U_iso_or_equiv
_atom_site_adp_type
_atom_site_occupancy
_atom_site_site_symmetry_order
_atom_site_calc_flag
_atom_site_refinement_flags_posn
_atom_site_refinement_flags_adp
_atom_site_refinement_flags_occupancy
_atom_site_disorder_assembly
_atom_site_disorder_group
Cu1 Cu 0.19941(3) 0.24047(2) 0.32616(3) 0.01816(10) Uani 1 1 d . . . . .
P1 P 0.27451(6) 0.16637(5) 0.17128(5) 0.01682(16) Uani 1 1 d . . . . .
P2 P 0.24988(6) 0.41004(5) 0.30378(5) 0.01734(16) Uani 1 1 d . . . . .
N4 N 0.26405(19) 0.17368(16) 0.44348(17) 0.0182(5) Uani 1 1 d . . . . .
N3 N 0.03087(19) 0.20695(16) 0.42467(17) 0.0188(5) Uani 1 1 d . . . . .
C14 C 0.3407(2) 0.0297(2) 0.1660(2) 0.0181(6) Uani 1 1 d . . . . .
N1 N 0.38150(19) 0.35837(16) 0.10763(17) 0.0184(5) Uani 1 1 d . . . . .
C15 C 0.4388(2) 0.0048(2) 0.2107(2) 0.0231(6) Uani 1 1 d . . . . .
H15 H 0.4776 0.0602 0.2363 0.028 Uiso 1 1 calc R . . . .
N2 N 0.35263(19) 0.36177(18) -0.05686(18) 0.0242(5) Uani 1 1 d . . . . .
C40 C 0.1942(3) 0.0729(2) 0.6011(2) 0.0222(6) Uani 1 1 d . . . . .
C8 C 0.1725(2) 0.1612(2) 0.0854(2) 0.0189(6) Uani 1 1 d . . . . .
C26 C 0.2878(2) 0.4813(2) 0.4070(2) 0.0192(6) Uani 1 1 d . . . . .
C39 C 0.1720(2) 0.13184(19) 0.5183(2) 0.0178(6) Uani 1 1 d . . . . .
C36 C 0.0470(2) 0.14926(19) 0.5074(2) 0.0188(6) Uani 1 1 d . . . . .
C20 C 0.1411(2) 0.4980(2) 0.2574(2) 0.0194(6) Uani 1 1 d . . . . .
C7 C 0.3958(2) 0.4101(2) 0.1993(2) 0.0184(6) Uani 1 1 d . . . . .
H7A H 0.4192 0.4845 0.1824 0.022 Uiso 1 1 calc R . . . .
H7B H 0.4634 0.3725 0.2235 0.022 Uiso 1 1 calc R . . . .
C5 C 0.3563(2) 0.4171(2) 0.0262(2) 0.0184(6) Uani 1 1 d . . . . .
C3 C 0.3111(2) 0.5812(2) -0.0527(2) 0.0277(7) Uani 1 1 d . . . . .
H3 H 0.2977 0.6565 -0.0512 0.033 Uiso 1 1 calc R . . . .
C16 C 0.4798(2) -0.1001(2) 0.2178(2) 0.0264(7) Uani 1 1 d . . . . .
H16 H 0.5470 -0.1161 0.2480 0.032 Uiso 1 1 calc R . . . .
C43 C 0.3795(2) 0.1620(2) 0.4546(2) 0.0239(6) Uani 1 1 d . . . . .
H43 H 0.4445 0.1924 0.4041 0.029 Uiso 1 1 calc R . . . .
C4 C 0.3364(2) 0.5283(2) 0.0305(2) 0.0221(6) Uani 1 1 d . . . . .
H4 H 0.3403 0.5664 0.0899 0.026 Uiso 1 1 calc R . . . .
C41 C 0.3174(3) 0.0594(2) 0.6086(2) 0.0283(7) Uani 1 1 d . . . . .
H41 H 0.3370 0.0177 0.6625 0.034 Uiso 1 1 calc R . . . .
C37 C -0.0246(3) 0.0430(2) 0.6632(2) 0.0293(7) Uani 1 1 d . . . . .
H37 H -0.0907 0.0120 0.7121 0.035 Uiso 1 1 calc R . . . .
C31 C 0.3840(3) 0.5519(2) 0.3918(2) 0.0256(7) Uani 1 1 d . . . . .
H31 H 0.4330 0.5651 0.3243 0.031 Uiso 1 1 calc R . . . .
C21 C 0.0794(2) 0.4535(2) 0.1913(2) 0.0219(6) Uani 1 1 d . . . . .
H21 H 0.0926 0.3797 0.1756 0.026 Uiso 1 1 calc R . . . .
C10 C -0.0361(3) 0.1607(2) 0.0638(2) 0.0279(7) Uani 1 1 d . . . . .
H10 H -0.1231 0.1684 0.0922 0.034 Uiso 1 1 calc R . . . .
C17 C 0.4247(3) -0.1823(2) 0.1814(2) 0.0296(7) Uani 1 1 d . . . . .
H17 H 0.4525 -0.2543 0.1877 0.035 Uiso 1 1 calc R . . . .
C33 C -0.1879(3) 0.1840(2) 0.4857(3) 0.0298(7) Uani 1 1 d . . . . .
H33 H -0.2688 0.1973 0.4760 0.036 Uiso 1 1 calc R . . . .
C6 C 0.4086(2) 0.24358(19) 0.0998(2) 0.0195(6) Uani 1 1 d . . . . .
H6A H 0.4812 0.2252 0.1276 0.023 Uiso 1 1 calc R . . . .
H6B H 0.4304 0.2229 0.0265 0.023 Uiso 1 1 calc R . . . .
C27 C 0.2186(3) 0.4631(2) 0.5066(2) 0.0298(7) Uani 1 1 d . . . . .
H27 H 0.1545 0.4139 0.5185 0.036 Uiso 1 1 calc R . . . .
C25 C 0.1183(3) 0.6055(2) 0.2821(2) 0.0277(7) Uani 1 1 d . . . . .
H25 H 0.1588 0.6370 0.3276 0.033 Uiso 1 1 calc R . . . .
C32 C -0.0848(2) 0.2242(2) 0.4153(2) 0.0243(7) Uani 1 1 d . . . . .
H32 H -0.0977 0.2654 0.3586 0.029 Uiso 1 1 calc R . . . .
C1 C 0.3266(2) 0.4171(2) -0.1366(2) 0.0289(7) Uani 1 1 d . . . . .
H1 H 0.3230 0.3781 -0.1956 0.035 Uiso 1 1 calc R . . . .
C35 C -0.0513(2) 0.1060(2) 0.5814(2) 0.0231(7) Uani 1 1 d . . . . .
C13 C 0.2180(3) 0.1382(2) -0.0188(2) 0.0254(7) Uani 1 1 d . . . . .
H13 H 0.3049 0.1305 -0.0477 0.030 Uiso 1 1 calc R . . . .
C42 C 0.4090(3) 0.1075(2) 0.5365(2) 0.0275(7) Uani 1 1 d . . . . .
H42 H 0.4921 0.1034 0.5427 0.033 Uiso 1 1 calc R . . . .
C9 C 0.0449(2) 0.1723(2) 0.1258(2) 0.0217(6) Uani 1 1 d . . . . .
H9 H 0.0127 0.1880 0.1967 0.026 Uiso 1 1 calc R . . . .
C22 C -0.0005(2) 0.5150(2) 0.1482(2) 0.0270(7) Uani 1 1 d . . . . .
H22 H -0.0407 0.4839 0.1022 0.032 Uiso 1 1 calc R . . . .
C30 C 0.4081(3) 0.6025(2) 0.4748(2) 0.0315(7) Uani 1 1 d . . . . .
H30 H 0.4744 0.6495 0.4639 0.038 Uiso 1 1 calc R . . . .
C18 C 0.3286(3) -0.1582(2) 0.1360(2) 0.0282(7) Uani 1 1 d . . . . .
H18 H 0.2901 -0.2139 0.1107 0.034 Uiso 1 1 calc R . . . .
C29 C 0.3370(3) 0.5854(2) 0.5726(2) 0.0330(7) Uani 1 1 d . . . . .
H29 H 0.3531 0.6214 0.6291 0.040 Uiso 1 1 calc R . . . .
C34 C -0.1716(3) 0.1261(2) 0.5680(2) 0.0283(7) Uani 1 1 d . . . . .
H34 H -0.2412 0.0991 0.6163 0.034 Uiso 1 1 calc R . . . .
C19 C 0.2881(2) -0.0539(2) 0.1271(2) 0.0230(6) Uani 1 1 d . . . . .
H19 H 0.2234 -0.0385 0.0941 0.028 Uiso 1 1 calc R . . . .
C11 C 0.0102(3) 0.1380(2) -0.0387(3) 0.0333(8) Uani 1 1 d . . . . .
H11 H -0.0449 0.1302 -0.0814 0.040 Uiso 1 1 calc R . . . .
C12 C 0.1375(3) 0.1265(2) -0.0800(2) 0.0318(7) Uani 1 1 d . . . . .
H12 H 0.1692 0.1105 -0.1509 0.038 Uiso 1 1 calc R . . . .
C23 C -0.0220(3) 0.6217(2) 0.1719(3) 0.0330(8) Uani 1 1 d . . . . .
H23 H -0.0762 0.6647 0.1419 0.040 Uiso 1 1 calc R . . . .
C2 C 0.3052(2) 0.5251(2) -0.1384(2) 0.0315(7) Uani 1 1 d . . . . .
H2 H 0.2869 0.5601 -0.1963 0.038 Uiso 1 1 calc R . . . .
C38 C 0.0920(3) 0.0264(2) 0.6729(2) 0.0286(7) Uani 1 1 d . . . . .
H38 H 0.1069 -0.0165 0.7279 0.034 Uiso 1 1 calc R . . . .
C24 C 0.0365(3) 0.6661(2) 0.2402(3) 0.0353(8) Uani 1 1 d . . . . .
H24 H 0.0199 0.7392 0.2582 0.042 Uiso 1 1 calc R . . . .
C28 C 0.2419(3) 0.5154(2) 0.5886(2) 0.0363(8) Uani 1 1 d . . . . .
H28 H 0.1924 0.5034 0.6561 0.044 Uiso 1 1 calc R . . . .
Cl1 Cl 0.65755(6) 0.19575(5) 0.25690(6) 0.02825(18) Uani 1 1 d . . . . .

loop_
_atom_site_aniso_label
_atom_site_aniso_U_11
_atom_site_aniso_U_22
_atom_site_aniso_U_33
_atom_site_aniso_U_23
_atom_site_aniso_U_13
_atom_site_aniso_U_12
Cu1 0.01972(18) 0.01914(19) 0.01432(19) 0.00191(14) -0.00175(14) -0.00247(13)
P1 0.0166(3) 0.0182(4) 0.0155(4) 0.0003(3) -0.0034(3) -0.0023(3)
P2 0.0212(4) 0.0171(4) 0.0135(4) 0.0009(3) -0.0038(3) -0.0027(3)
N4 0.0198(12) 0.0173(12) 0.0152(12) 0.0005(10) -0.0007(9) -0.0010(9)
N3 0.0195(12) 0.0167(12) 0.0183(13) -0.0037(10) -0.0010(10) -0.0006(9)
C14 0.0164(13) 0.0203(14) 0.0136(15) -0.0006(11) 0.0037(11) -0.0013(11)
N1 0.0221(12) 0.0184(12) 0.0144(12) -0.0010(10) -0.0038(9) -0.0027(9)
C15 0.0228(15) 0.0260(16) 0.0193(16) 0.0009(12) -0.0031(12) -0.0032(12)
N2 0.0198(12) 0.0344(14) 0.0179(13) -0.0004(11) -0.0031(10) -0.0053(10)
C40 0.0356(16) 0.0142(14) 0.0164(15) -0.0005(12) -0.0051(13) -0.0040(12)
C8 0.0201(14) 0.0174(14) 0.0184(15) 0.0022(11) -0.0034(11) -0.0019(11)
C26 0.0258(14) 0.0154(14) 0.0179(15) -0.0004(11) -0.0087(12) 0.0018(11)
C39 0.0253(14) 0.0125(14) 0.0142(14) -0.0008(11) -0.0017(11) -0.0035(11)
C36 0.0248(14) 0.0139(14) 0.0155(15) -0.0037(11) -0.0002(12) -0.0031(11)
C20 0.0180(14) 0.0218(15) 0.0177(15) 0.0046(12) -0.0029(11) -0.0039(11)
C7 0.0221(14) 0.0205(14) 0.0141(14) 0.0002(11) -0.0063(11) -0.0066(11)
C5 0.0108(13) 0.0278(16) 0.0154(15) 0.0028(12) -0.0007(11) -0.0060(11)
C3 0.0206(15) 0.0281(16) 0.0315(19) 0.0082(14) -0.0017(13) -0.0035(12)
C16 0.0234(15) 0.0327(18) 0.0227(17) 0.0001(13) -0.0061(12) 0.0049(12)
C43 0.0211(15) 0.0273(16) 0.0216(16) 0.0001(13) -0.0026(12) -0.0010(12)
C4 0.0224(14) 0.0242(16) 0.0176(16) 0.0015(12) -0.0008(12) -0.0049(12)
C41 0.0426(18) 0.0228(16) 0.0251(17) 0.0020(13) -0.0195(14) 0.0006(13)
C37 0.0409(19) 0.0239(16) 0.0169(16) -0.0008(13) 0.0064(14) -0.0127(13)
C31 0.0303(16) 0.0269(16) 0.0197(16) -0.0011(13) -0.0068(13) -0.0003(12)
C21 0.0184(14) 0.0221(15) 0.0232(16) 0.0011(12) -0.0009(12) -0.0046(11)
C10 0.0240(15) 0.0242(16) 0.038(2) 0.0080(14) -0.0128(14) -0.0051(12)
C17 0.0329(17) 0.0206(16) 0.0293(18) -0.0001(13) 0.0014(14) 0.0071(12)
C33 0.0173(15) 0.0300(17) 0.039(2) -0.0095(15) -0.0010(13) 0.0011(12)
C6 0.0191(14) 0.0215(15) 0.0164(15) 0.0004(12) -0.0018(11) -0.0015(11)
C27 0.0378(17) 0.0306(17) 0.0192(17) 0.0003(13) -0.0036(13) -0.0044(13)
C25 0.0298(16) 0.0224(16) 0.0330(19) 0.0010(13) -0.0113(14) -0.0035(12)
C32 0.0227(15) 0.0208(15) 0.0274(17) -0.0018(13) -0.0031(12) 0.0012(12)
C1 0.0239(15) 0.045(2) 0.0187(17) -0.0008(14) -0.0068(13) -0.0068(13)
C35 0.0258(15) 0.0186(15) 0.0197(16) -0.0056(12) 0.0048(12) -0.0054(11)
C13 0.0222(15) 0.0322(17) 0.0218(17) -0.0002(13) -0.0050(12) -0.0048(12)
C42 0.0270(16) 0.0286(17) 0.0286(18) 0.0004(14) -0.0108(13) 0.0003(13)
C9 0.0243(15) 0.0167(14) 0.0233(16) 0.0029(12) -0.0044(12) -0.0039(11)
C22 0.0213(15) 0.0308(17) 0.0300(18) 0.0044(14) -0.0079(13) -0.0049(12)
C30 0.0359(17) 0.0293(17) 0.033(2) -0.0064(14) -0.0145(15) -0.0016(13)
C18 0.0281(16) 0.0220(16) 0.0332(19) -0.0065(13) -0.0050(14) -0.0009(12)
C29 0.051(2) 0.0277(17) 0.0263(18) -0.0070(14) -0.0217(15) 0.0061(14)
C34 0.0253(16) 0.0231(16) 0.0293(18) -0.0082(14) 0.0080(13) -0.0064(12)
C19 0.0190(14) 0.0242(16) 0.0261(17) -0.0045(13) -0.0059(12) 0.0004(11)
C11 0.0396(18) 0.0335(18) 0.036(2) 0.0124(15) -0.0245(16) -0.0152(14)
C12 0.0387(18) 0.0386(19) 0.0203(17) 0.0006(14) -0.0093(14) -0.0125(14)
C23 0.0257(16) 0.0297(18) 0.046(2) 0.0111(15) -0.0144(15) 0.0031(13)
C2 0.0229(16) 0.046(2) 0.0270(18) 0.0166(15) -0.0096(13) -0.0047(14)
C38 0.049(2) 0.0200(16) 0.0155(16) 0.0012(12) -0.0043(14) -0.0094(14)
C24 0.0373(18) 0.0203(16) 0.050(2) 0.0018(15) -0.0155(16) 0.0023(13)
C28 0.052(2) 0.0380(19) 0.0172(17) 0.0008(14) -0.0063(15) -0.0008(16)
Cl1 0.0297(4) 0.0286(4) 0.0264(4) 0.0015(3) -0.0061(3) -0.0065(3)

loop_
_atom_type_symbol
_atom_type_description
_atom_type_scat_dispersion_real
_atom_type_scat_dispersion_imag
_atom_type_scat_source
C C 0.0033 0.0016 'International Tables Vol C Tables 4.2.6.8 and 6.1.1.4'
H H 0.0000 0.0000 'International Tables Vol C Tables 4.2.6.8 and 6.1.1.4'
Cl Cl 0.1484 0.1585 'International Tables Vol C Tables 4.2.6.8 and 6.1.1.4'
Cu Cu 0.3201 1.2651 'International Tables Vol C Tables 4.2.6.8 and 6.1.1.4'
N N 0.0061 0.0033 'International Tables Vol C Tables 4.2.6.8 and 6.1.1.4'
P P 0.1023 0.0942 'International Tables Vol C Tables 4.2.6.8 and 6.1.1.4'

loop_
_geom_angle_atom_site_label_1
_geom_angle_atom_site_label_2
_geom_angle_atom_site_label_3
_geom_angle
_geom_angle_site_symmetry_1
_geom_angle_site_symmetry_3
_geom_angle_publ_flag
P2 Cu1 P1 104.61(3) . . ?
N4 Cu1 P1 116.04(6) . . ?
N4 Cu1 P2 110.12(6) . . ?
N4 Cu1 N3 81.71(9) . . ?
N3 Cu1 P1 124.30(6) . . ?
N3 Cu1 P2 118.32(6) . . ?
C14 P1 Cu1 117.94(9) . . ?
C14 P1 C6 102.90(11) . . ?
C8 P1 Cu1 118.44(9) . . ?
C8 P1 C14 102.31(12) . . ?
C8 P1 C6 105.30(12) . . ?
C6 P1 Cu1 108.26(9) . . ?
C26 P2 Cu1 119.93(9) . . ?
C26 P2 C20 105.77(12) . . ?
C26 P2 C7 103.52(11) . . ?
C20 P2 Cu1 115.33(8) . . ?
C20 P2 C7 104.76(12) . . ?
C7 P2 Cu1 105.90(8) . . ?
C39 N4 Cu1 112.26(17) . . ?
C43 N4 Cu1 130.28(18) . . ?
C43 N4 C39 117.4(2) . . ?
C36 N3 Cu1 111.05(17) . . ?
C32 N3 Cu1 131.0(2) . . ?
C32 N3 C36 117.7(2) . . ?
C15 C14 P1 119.81(19) . . ?
C15 C14 C19 118.1(2) . . ?
C19 C14 P1 121.8(2) . . ?
C7 N1 C6 117.1(2) . . ?
C5 N1 C7 121.3(2) . . ?
C5 N1 C6 121.3(2) . . ?
C14 C15 H15 119.9 . . ?
C16 C15 C14 120.2(2) . . ?
C16 C15 H15 119.9 . . ?
C5 N2 C1 117.3(2) . . ?
C39 C40 C41 117.9(2) . . ?
C39 C40 C38 119.2(3) . . ?
C41 C40 C38 122.9(3) . . ?
C13 C8 P1 121.8(2) . . ?
C9 C8 P1 119.2(2) . . ?
C9 C8 C13 118.8(3) . . ?
C31 C26 P2 123.6(2) . . ?
C27 C26 P2 117.9(2) . . ?
C27 C26 C31 118.5(3) . . ?
N4 C39 C40 123.1(2) . . ?
N4 C39 C36 116.7(2) . . ?
C40 C39 C36 120.2(2) . . ?
N3 C36 C39 117.7(2) . . ?
N3 C36 C35 123.3(2) . . ?
C35 C36 C39 119.1(3) . . ?
C21 C20 P2 116.7(2) . . ?
C25 C20 P2 124.3(2) . . ?
C25 C20 C21 119.0(3) . . ?
P2 C7 H7A 109.4 . . ?
P2 C7 H7B 109.4 . . ?
N1 C7 P2 111.38(16) . . ?
N1 C7 H7A 109.4 . . ?
N1 C7 H7B 109.4 . . ?
H7A C7 H7B 108.0 . . ?
N1 C5 C4 122.0(2) . . ?
N2 C5 N1 116.2(2) . . ?
N2 C5 C4 121.7(3) . . ?
C4 C3 H3 120.0 . . ?
C4 C3 C2 120.0(3) . . ?
C2 C3 H3 120.0 . . ?
C15 C16 H16 119.5 . . ?
C15 C16 C17 121.1(3) . . ?
C17 C16 H16 119.5 . . ?
N4 C43 H43 118.5 . . ?
N4 C43 C42 123.1(3) . . ?
C42 C43 H43 118.5 . . ?
C5 C4 H4 120.5 . . ?
C3 C4 C5 118.9(3) . . ?
C3 C4 H4 120.5 . . ?
C40 C41 H41 120.6 . . ?
C42 C41 C40 118.8(3) . . ?
C42 C41 H41 120.6 . . ?
C35 C37 H37 119.2 . . ?
C38 C37 H37 119.2 . . ?
C38 C37 C35 121.7(3) . . ?
C26 C31 H31 119.9 . . ?
C30 C31 C26 120.2(3) . . ?
C30 C31 H31 119.9 . . ?
C20 C21 H21 119.5 . . ?
C22 C21 C20 121.0(3) . . ?
C22 C21 H21 119.5 . . ?
C9 C10 H10 120.1 . . ?
C11 C10 H10 120.1 . . ?
C11 C10 C9 119.8(3) . . ?
C16 C17 H17 120.5 . . ?
C18 C17 C16 119.0(3) . . ?
C18 C17 H17 120.5 . . ?
C32 C33 H33 120.2 . . ?
C34 C33 H33 120.2 . . ?
C34 C33 C32 119.7(3) . . ?
P1 C6 H6A 109.2 . . ?
P1 C6 H6B 109.2 . . ?
N1 C6 P1 112.19(17) . . ?
N1 C6 H6A 109.2 . . ?
N1 C6 H6B 109.2 . . ?
H6A C6 H6B 107.9 . . ?
C26 C27 H27 119.6 . . ?
C28 C27 C26 120.8(3) . . ?
C28 C27 H27 119.6 . . ?
C20 C25 H25 120.2 . . ?
C24 C25 C20 119.7(3) . . ?
C24 C25 H25 120.2 . . ?
N3 C32 C33 122.6(3) . . ?
N3 C32 H32 118.7 . . ?
C33 C32 H32 118.7 . . ?
N2 C1 H1 117.7 . . ?
N2 C1 C2 124.6(3) . . ?
C2 C1 H1 117.7 . . ?
C36 C35 C37 119.1(3) . . ?
C36 C35 C34 116.9(3) . . ?
C34 C35 C37 123.9(3) . . ?
C8 C13 H13 119.8 . . ?
C12 C13 C8 120.3(3) . . ?
C12 C13 H13 119.8 . . ?
C43 C42 H42 120.2 . . ?
C41 C42 C43 119.6(3) . . ?
C41 C42 H42 120.2 . . ?
C8 C9 C10 120.8(3) . . ?
C8 C9 H9 119.6 . . ?
C10 C9 H9 119.6 . . ?
C21 C22 H22 120.1 . . ?
C23 C22 C21 119.8(3) . . ?
C23 C22 H22 120.1 . . ?
C31 C30 H30 119.7 . . ?
C29 C30 C31 120.6(3) . . ?
C29 C30 H30 119.7 . . ?
C17 C18 H18 119.8 . . ?
C19 C18 C17 120.5(3) . . ?
C19 C18 H18 119.8 . . ?
C30 C29 H29 120.2 . . ?
C30 C29 C28 119.6(3) . . ?
C28 C29 H29 120.2 . . ?
C33 C34 C35 119.8(3) . . ?
C33 C34 H34 120.1 . . ?
C35 C34 H34 120.1 . . ?
C14 C19 H19 119.4 . . ?
C18 C19 C14 121.1(3) . . ?
C18 C19 H19 119.4 . . ?
C10 C11 H11 120.0 . . ?
C10 C11 C12 120.0(3) . . ?
C12 C11 H11 120.0 . . ?
C13 C12 C11 120.3(3) . . ?
C13 C12 H12 119.8 . . ?
C11 C12 H12 119.8 . . ?
C22 C23 H23 120.3 . . ?
C22 C23 C24 119.5(3) . . ?
C24 C23 H23 120.3 . . ?
C3 C2 H2 121.3 . . ?
C1 C2 C3 117.4(3) . . ?
C1 C2 H2 121.3 . . ?
C40 C38 H38 119.7 . . ?
C37 C38 C40 120.7(3) . . ?
C37 C38 H38 119.7 . . ?
C25 C24 C23 120.9(3) . . ?
C25 C24 H24 119.5 . . ?
C23 C24 H24 119.5 . . ?
C27 C28 C29 120.2(3) . . ?
C27 C28 H28 119.9 . . ?
C29 C28 H28 119.9 . . ?

loop_
_geom_bond_atom_site_label_1
_geom_bond_atom_site_label_2
_geom_bond_distance
_geom_bond_site_symmetry_2
_geom_bond_publ_flag
Cu1 P1 2.2393(8) . ?
Cu1 P2 2.2256(7) . ?
Cu1 N4 2.044(2) . ?
Cu1 N3 2.065(2) . ?
P1 C14 1.829(3) . ?
P1 C8 1.819(3) . ?
P1 C6 1.867(2) . ?
P2 C26 1.813(3) . ?
P2 C20 1.819(3) . ?
P2 C7 1.861(3) . ?
N4 C39 1.362(3) . ?
N4 C43 1.334(3) . ?
N3 C36 1.361(3) . ?
N3 C32 1.335(3) . ?
C14 C15 1.396(4) . ?
C14 C19 1.399(3) . ?
N1 C7 1.451(3) . ?
N1 C5 1.388(3) . ?
N1 C6 1.458(3) . ?
C15 H15 0.9500 . ?
C15 C16 1.383(4) . ?
N2 C5 1.337(3) . ?
N2 C1 1.351(4) . ?
C40 C39 1.392(4) . ?
C40 C41 1.405(4) . ?
C40 C38 1.436(4) . ?
C8 C13 1.394(4) . ?
C8 C9 1.390(3) . ?
C26 C31 1.399(3) . ?
C26 C27 1.388(4) . ?
C39 C36 1.444(4) . ?
C36 C35 1.405(3) . ?
C20 C21 1.393(4) . ?
C20 C25 1.392(4) . ?
C7 H7A 0.9900 . ?
C7 H7B 0.9900 . ?
C5 C4 1.403(4) . ?
C3 H3 0.9500 . ?
C3 C4 1.372(4) . ?
C3 C2 1.379(4) . ?
C16 H16 0.9500 . ?
C16 C17 1.385(4) . ?
C43 H43 0.9500 . ?
C43 C42 1.386(4) . ?
C4 H4 0.9500 . ?
C41 H41 0.9500 . ?
C41 C42 1.375(4) . ?
C37 H37 0.9500 . ?
C37 C35 1.427(4) . ?
C37 C38 1.345(4) . ?
C31 H31 0.9500 . ?
C31 C30 1.384(4) . ?
C21 H21 0.9500 . ?
C21 C22 1.380(4) . ?
C10 H10 0.9500 . ?
C10 C9 1.390(4) . ?
C10 C11 1.374(4) . ?
C17 H17 0.9500 . ?
C17 C18 1.381(4) . ?
C33 H33 0.9500 . ?
C33 C32 1.402(4) . ?
C33 C34 1.358(4) . ?
C6 H6A 0.9900 . ?
C6 H6B 0.9900 . ?
C27 H27 0.9500 . ?
C27 C28 1.379(4) . ?
C25 H25 0.9500 . ?
C25 C24 1.380(4) . ?
C32 H32 0.9500 . ?
C1 H1 0.9500 . ?
C1 C2 1.366(4) . ?
C35 C34 1.408(4) . ?
C13 H13 0.9500 . ?
C13 C12 1.378(4) . ?
C42 H42 0.9500 . ?
C9 H9 0.9500 . ?
C22 H22 0.9500 . ?
C22 C23 1.379(4) . ?
C30 H30 0.9500 . ?
C30 C29 1.373(4) . ?
C18 H18 0.9500 . ?
C18 C19 1.376(4) . ?
C29 H29 0.9500 . ?
C29 C28 1.385(4) . ?
C34 H34 0.9500 . ?
C19 H19 0.9500 . ?
C11 H11 0.9500 . ?
C11 C12 1.389(4) . ?
C12 H12 0.9500 . ?
C23 H23 0.9500 . ?
C23 C24 1.392(4) . ?
C2 H2 0.9500 . ?
C38 H38 0.9500 . ?
C24 H24 0.9500 . ?
C28 H28 0.9500 . ?

loop_
_geom_torsion_atom_site_label_1
_geom_torsion_atom_site_label_2
_geom_torsion_atom_site_label_3
_geom_torsion_atom_site_label_4
_geom_torsion
_geom_torsion_site_symmetry_1
_geom_torsion_site_symmetry_2
_geom_torsion_site_symmetry_3
_geom_torsion_site_symmetry_4
_geom_torsion_publ_flag
Cu1 P1 C14 C15 -57.6(2) . . . . ?
Cu1 P1 C14 C19 116.0(2) . . . . ?
Cu1 P1 C8 C13 165.87(19) . . . . ?
Cu1 P1 C8 C9 -19.2(2) . . . . ?
Cu1 P1 C6 N1 -45.8(2) . . . . ?
Cu1 P2 C26 C31 139.5(2) . . . . ?
Cu1 P2 C26 C27 -39.3(3) . . . . ?
Cu1 P2 C20 C21 -33.0(2) . . . . ?
Cu1 P2 C20 C25 148.3(2) . . . . ?
Cu1 P2 C7 N1 54.8(2) . . . . ?
Cu1 N4 C39 C40 173.5(2) . . . . ?
Cu1 N4 C39 C36 -5.2(3) . . . . ?
Cu1 N4 C43 C42 -175.2(2) . . . . ?
Cu1 N3 C36 C39 6.4(3) . . . . ?
Cu1 N3 C36 C35 -173.25(19) . . . . ?
Cu1 N3 C32 C33 172.07(19) . . . . ?
P1 C14 C15 C16 172.4(2) . . . . ?
P1 C14 C19 C18 -171.3(2) . . . . ?
P1 C8 C13 C12 174.8(2) . . . . ?
P1 C8 C9 C10 -175.1(2) . . . . ?
P2 C26 C31 C30 -179.3(2) . . . . ?
P2 C26 C27 C28 -179.4(2) . . . . ?
P2 C20 C21 C22 -176.9(2) . . . . ?
P2 C20 C25 C24 178.0(2) . . . . ?
N4 C39 C36 N3 -0.9(3) . . . . ?
N4 C39 C36 C35 178.7(2) . . . . ?
N4 C43 C42 C41 2.4(4) . . . . ?
N3 C36 C35 C37 177.5(2) . . . . ?
N3 C36 C35 C34 -1.0(4) . . . . ?
C14 P1 C8 C13 -62.6(2) . . . . ?
C14 P1 C8 C9 112.4(2) . . . . ?
C14 P1 C6 N1 -171.41(19) . . . . ?
C14 C15 C16 C17 -0.3(4) . . . . ?
N1 C5 C4 C3 -179.6(2) . . . . ?
C15 C14 C19 C18 2.4(4) . . . . ?
C15 C16 C17 C18 1.1(4) . . . . ?
N2 C5 C4 C3 0.7(4) . . . . ?
N2 C1 C2 C3 0.3(4) . . . . ?
C40 C39 C36 N3 -179.6(2) . . . . ?
C40 C39 C36 C35 0.0(4) . . . . ?
C40 C41 C42 C43 -4.3(4) . . . . ?
C8 P1 C14 C15 170.5(2) . . . . ?
C8 P1 C14 C19 -15.9(2) . . . . ?
C8 P1 C6 N1 81.8(2) . . . . ?
C8 C13 C12 C11 0.3(4) . . . . ?
C26 P2 C20 C21 -168.0(2) . . . . ?
C26 P2 C20 C25 13.3(3) . . . . ?
C26 P2 C7 N1 -178.20(18) . . . . ?
C26 C31 C30 C29 -0.9(5) . . . . ?
C26 C27 C28 C29 -1.5(5) . . . . ?
C39 N4 C43 C42 1.7(4) . . . . ?
C39 C40 C41 C42 2.2(4) . . . . ?
C39 C40 C38 C37 -2.8(4) . . . . ?
C39 C36 C35 C37 -2.1(4) . . . . ?
C39 C36 C35 C34 179.4(2) . . . . ?
C36 N3 C32 C33 -1.1(4) . . . . ?
C36 C35 C34 C33 0.6(4) . . . . ?
C20 P2 C26 C31 -88.0(2) . . . . ?
C20 P2 C26 C27 93.2(2) . . . . ?
C20 P2 C7 N1 -67.6(2) . . . . ?
C20 C21 C22 C23 -1.2(4) . . . . ?
C20 C25 C24 C23 -1.2(5) . . . . ?
C7 P2 C26 C31 21.9(3) . . . . ?
C7 P2 C26 C27 -156.9(2) . . . . ?
C7 P2 C20 C21 83.0(2) . . . . ?
C7 P2 C20 C25 -95.7(2) . . . . ?
C7 N1 C5 N2 176.0(2) . . . . ?
C7 N1 C5 C4 -3.7(3) . . . . ?
C7 N1 C6 P1 82.6(2) . . . . ?
C5 N1 C7 P2 97.9(2) . . . . ?
C5 N1 C6 P1 -104.2(2) . . . . ?
C5 N2 C1 C2 0.6(4) . . . . ?
C16 C17 C18 C19 -0.1(4) . . . . ?
C43 N4 C39 C40 -4.0(4) . . . . ?
C43 N4 C39 C36 177.4(2) . . . . ?
C4 C3 C2 C1 -0.7(4) . . . . ?
C41 C40 C39 N4 2.0(4) . . . . ?
C41 C40 C39 C36 -179.3(2) . . . . ?
C41 C40 C38 C37 179.1(3) . . . . ?
C37 C35 C34 C33 -177.8(3) . . . . ?
C31 C26 C27 C28 1.8(4) . . . . ?
C31 C30 C29 C28 1.2(5) . . . . ?
C21 C20 C25 C24 -0.7(4) . . . . ?
C21 C22 C23 C24 -0.7(4) . . . . ?
C10 C11 C12 C13 -0.3(4) . . . . ?
C17 C18 C19 C14 -1.7(4) . . . . ?
C6 P1 C14 C15 61.4(2) . . . . ?
C6 P1 C14 C19 -125.0(2) . . . . ?
C6 P1 C8 C13 44.7(3) . . . . ?
C6 P1 C8 C9 -140.3(2) . . . . ?
C6 N1 C7 P2 -88.9(2) . . . . ?
C6 N1 C5 N2 3.1(3) . . . . ?
C6 N1 C5 C4 -176.6(2) . . . . ?
C27 C26 C31 C30 -0.5(4) . . . . ?
C25 C20 C21 C22 1.9(4) . . . . ?
C32 N3 C36 C39 -179.2(2) . . . . ?
C32 N3 C36 C35 1.2(4) . . . . ?
C32 C33 C34 C35 -0.5(4) . . . . ?
C1 N2 C5 N1 179.1(2) . . . . ?
C1 N2 C5 C4 -1.1(3) . . . . ?
C35 C37 C38 C40 0.6(4) . . . . ?
C13 C8 C9 C10 0.0(4) . . . . ?
C9 C8 C13 C12 -0.2(4) . . . . ?
C9 C10 C11 C12 0.2(4) . . . . ?
C22 C23 C24 C25 1.9(5) . . . . ?
C30 C29 C28 C27 0.1(5) . . . . ?
C34 C33 C32 N3 0.8(4) . . . . ?
C19 C14 C15 C16 -1.4(4) . . . . ?
C11 C10 C9 C8 -0.1(4) . . . . ?
C2 C3 C4 C5 0.3(4) . . . . ?
C38 C40 C39 N4 -176.2(2) . . . . ?
C38 C40 C39 C36 2.4(4) . . . . ?
C38 C40 C41 C42 -179.7(2) . . . . ?
C38 C37 C35 C36 1.9(4) . . . . ?
C38 C37 C35 C34 -179.8(3) . . . . ?
